data_7100909
loop_
_publ_author_name
'T. Chivers'
'Jari Konu'
'Heikki Tuononen'

_publ_section_title
;
The Cyclic [N(PiPr2E)2]+ (E = Se, Te) Cations: A New
Class of Inorganic Ring System
;
_journal_name_full 'Chemical Communications'
_journal_paper_doi 10.1039/b600040a
_journal_year 2006
_chemical_formula_moiety 'C12 H28 N P2 Te2, I'
_chemical_formula_sum 'C12 H28 I N P2 Te2'
_chemical_formula_weight 630.39
_space_group_IT_number 9
_symmetry_cell_setting monoclinic
_symmetry_space_group_name_Hall 'C -2yc'
_symmetry_space_group_name_H-M 'C 1 c 1'
_cell_angle_alpha 90.00
_cell_angle_beta 108.60(3)
_cell_angle_gamma 90.00
_cell_formula_units_Z 4
_cell_length_a 14.187(3)
_cell_length_b 9.756(2)
_cell_length_c 14.682(3)
_cell_measurement_temperature 173(2)
_cell_volume 1926.0(7)
_diffrn_ambient_temperature 173(2)
_exptl_crystal_density_diffrn 2.174
_cod_original_sg_symbol_H-M 'C c'
_cod_database_code 7100909

loop_
_symmetry_equiv_pos_as_xyz
'x, y, z'
'x, -y, z+1/2'
'x+1/2, y+1/2, z'
'x+1/2, -y+1/2, z+1/2'

loop_
_atom_site_label
_atom_site_type_symbol
_atom_site_fract_x
_atom_site_fract_y
_atom_site_fract_z
_atom_site_U_iso_or_equiv
_atom_site_adp_type
_atom_site_occupancy
_atom_site_symmetry_multiplicity
_atom_site_calc_flag
_atom_site_refinement_flags
_atom_site_disorder_assembly
_atom_site_disorder_group
I1A I 0.27702(7) 0.00818(5) 0.31515(7) 0.0360(2) Uani 0.9238(9) 1 d P A 1
Te1A Te 0.27674(3) 0.35931(5) 0.32669(3) 0.02164(15) Uani 0.9238(9) 1 d P A 1
Te2A Te 0.27194(3) 0.65020(5) 0.31917(3) 0.02255(16) Uani 0.9238(9) 1 d P A 1
P1A P 0.14051(17) 0.3663(2) 0.38984(17) 0.0199(4) Uani 0.9238(9) 1 d P A 1
P2A P 0.19838(17) 0.6478(2) 0.44822(17) 0.0184(4) Uani 0.9238(9) 1 d P A 1
I1B I 0.2755(11) 0.5012(6) 0.3162(12) 0.0360(2) Uani 0.0762(9) 1 d P A 2
Te1B Te 0.2632(6) 0.8552(6) 0.3135(8) 0.02164(15) Uani 0.0762(9) 1 d P . 2
Te2B Te 0.2713(7) 1.1435(6) 0.3198(8) 0.02255(16) Uani 0.0762(9) 1 d P . 2
P1B P 0.2011(18) 0.860(2) 0.4485(17) 0.0199(4) Uani 0.0762(9) 1 d P . 2
P2B P 0.1414(18) 1.154(2) 0.3900(17) 0.0184(4) Uani 0.0762(9) 1 d P . 2
N1A N 0.1421(5) 0.5105(6) 0.4451(5) 0.0251(14) Uani 1 1 d . . .
C10 C 0.1508(6) 0.2258(8) 0.4723(5) 0.0309(17) Uani 1 1 d . . .
H10 H 0.1440 0.1384 0.4352 0.037 Uiso 1 1 calc R A 1
C11 C 0.0690(7) 0.2310(10) 0.5152(7) 0.048(2) Uani 1 1 d . A .
H11A H 0.0876 0.1771 0.5745 0.072 Uiso 1 1 calc R . .
H11B H 0.0082 0.1932 0.4696 0.072 Uiso 1 1 calc R . .
H11C H 0.0574 0.3264 0.5296 0.072 Uiso 1 1 calc R . .
C12 C 0.2468(6) 0.2206(10) 0.5531(6) 0.039(2) Uani 1 1 d . A .
H12A H 0.2530 0.3026 0.5932 0.058 Uiso 1 1 calc R . .
H12B H 0.3023 0.2170 0.5271 0.058 Uiso 1 1 calc R . .
H12C H 0.2480 0.1387 0.5922 0.058 Uiso 1 1 calc R . .
C13 C 0.0281(6) 0.3455(9) 0.2916(6) 0.035(2) Uani 1 1 d . . .
H13 H -0.0283 0.3671 0.3163 0.043 Uiso 1 1 calc R A 1
C14 C 0.0211(7) 0.4452(9) 0.2094(7) 0.050(2) Uani 1 1 d . A .
H14A H 0.0664 0.4157 0.1749 0.074 Uiso 1 1 calc R . .
H14B H 0.0396 0.5374 0.2355 0.074 Uiso 1 1 calc R . .
H14C H -0.0473 0.4464 0.1651 0.074 Uiso 1 1 calc R . .
C15 C 0.0135(6) 0.1969(9) 0.2545(7) 0.042(2) Uani 1 1 d . . .
H15A H -0.0471 0.1910 0.1990 0.064 Uiso 1 1 calc R . .
H15B H 0.0074 0.1362 0.3056 0.064 Uiso 1 1 calc R . .
H15C H 0.0709 0.1689 0.2355 0.064 Uiso 1 1 calc R . .
C20 C 0.2904(6) 0.6723(7) 0.5645(6) 0.0286(18) Uani 1 1 d . . .
H20 H 0.2552 0.6590 0.6130 0.034 Uiso 1 1 calc R A 1
C21 C 0.3662(7) 0.5613(9) 0.5818(6) 0.048(2) Uani 1 1 d . A .
H21A H 0.4110 0.5796 0.5443 0.071 Uiso 1 1 calc R . .
H21B H 0.3329 0.4731 0.5621 0.071 Uiso 1 1 calc R . .
H21C H 0.4047 0.5582 0.6503 0.071 Uiso 1 1 calc R . .
C22 C 0.3307(7) 0.8155(9) 0.5783(6) 0.040(2) Uani 1 1 d . . .
H22A H 0.3772 0.8254 0.6436 0.060 Uiso 1 1 calc R B 2
H22B H 0.2759 0.8806 0.5686 0.060 Uiso 1 1 calc R B 2
H22C H 0.3655 0.8340 0.5316 0.060 Uiso 1 1 calc R B 2
C23 C 0.1171(6) 0.7927(9) 0.4304(6) 0.0345(18) Uani 1 1 d . . .
H23 H 0.1573 0.8773 0.4321 0.041 Uiso 1 1 calc R A 1
C24 C 0.0389(6) 0.7847(10) 0.3341(6) 0.037(2) Uani 1 1 d . A .
H24A H 0.0024 0.6982 0.3289 0.056 Uiso 1 1 calc R . .
H24B H 0.0704 0.7888 0.2837 0.056 Uiso 1 1 calc R . .
H24C H -0.0073 0.8617 0.3267 0.056 Uiso 1 1 calc R . .
C25 C 0.0731(7) 0.8002(10) 0.5144(7) 0.044(2) Uani 1 1 d . A .
H25A H 0.0241 0.8745 0.5024 0.066 Uiso 1 1 calc R . .
H25B H 0.1267 0.8180 0.5747 0.066 Uiso 1 1 calc R . .
H25C H 0.0408 0.7130 0.5194 0.066 Uiso 1 1 calc R . .

loop_
_atom_site_aniso_label
_atom_site_aniso_U_11
_atom_site_aniso_U_22
_atom_site_aniso_U_33
_atom_site_aniso_U_23
_atom_site_aniso_U_13
_atom_site_aniso_U_12
I1A 0.0427(3) 0.0265(3) 0.0476(5) 0.0012(3) 0.0266(3) 0.0026(3)
Te1A 0.0193(3) 0.0252(2) 0.0230(4) 0.0003(4) 0.0104(2) 0.0027(5)
Te2A 0.0239(3) 0.0254(2) 0.0214(3) 0.0022(4) 0.0116(3) 0.0008(4)
P1A 0.0128(8) 0.0254(10) 0.0211(10) -0.0035(8) 0.0050(7) -0.0008(8)
P2A 0.0141(8) 0.0234(9) 0.0177(10) 0.0008(7) 0.0051(7) 0.0001(8)
I1B 0.0427(3) 0.0265(3) 0.0476(5) 0.0012(3) 0.0266(3) 0.0026(3)
Te1B 0.0193(3) 0.0252(2) 0.0230(4) 0.0003(4) 0.0104(2) 0.0027(5)
Te2B 0.0239(3) 0.0254(2) 0.0214(3) 0.0022(4) 0.0116(3) 0.0008(4)
P1B 0.0128(8) 0.0254(10) 0.0211(10) -0.0035(8) 0.0050(7) -0.0008(8)
P2B 0.0141(8) 0.0234(9) 0.0177(10) 0.0008(7) 0.0051(7) 0.0001(8)
N1A 0.023(3) 0.025(3) 0.032(3) -0.009(2) 0.014(3) 0.003(2)
C10 0.034(4) 0.032(4) 0.029(4) -0.006(3) 0.014(3) -0.005(3)
C11 0.045(5) 0.052(6) 0.061(6) 0.016(5) 0.036(5) -0.001(4)
C12 0.039(5) 0.051(6) 0.029(5) 0.008(4) 0.016(4) 0.010(4)
C13 0.022(4) 0.038(5) 0.044(5) 0.000(4) 0.006(4) 0.007(3)
C14 0.042(5) 0.036(5) 0.050(5) -0.010(4) -0.015(4) 0.008(4)
C15 0.025(4) 0.051(5) 0.048(5) -0.020(4) 0.007(4) -0.001(4)
C20 0.032(4) 0.033(4) 0.020(4) 0.002(3) 0.005(3) 0.002(3)
C21 0.042(5) 0.043(5) 0.038(5) -0.002(4) -0.016(4) -0.006(4)
C22 0.043(5) 0.042(5) 0.028(5) -0.011(3) 0.002(4) -0.015(4)
C23 0.029(4) 0.044(5) 0.036(5) -0.001(4) 0.019(4) 0.005(4)
C24 0.022(4) 0.047(6) 0.037(5) 0.000(4) 0.002(4) 0.004(4)
C25 0.038(5) 0.051(5) 0.048(5) 0.003(4) 0.021(4) 0.009(4)

loop_
_geom_bond_atom_site_label_1
_geom_bond_atom_site_label_2
_geom_bond_distance
_geom_bond_site_symmetry_2
_geom_bond_publ_flag
Te1A P1A 2.396(2) . ?
Te1A Te2A 2.8401(9) . ?
Te2A P2A 2.437(3) . ?
P1A N1A 1.621(6) . ?
P1A C13 1.788(8) . ?
P1A C10 1.804(8) . ?
P2A N1A 1.552(6) . ?
P2A C23 1.790(8) . ?
P2A C20 1.804(9) . ?
Te1B P1B 2.41(2) . ?
Te1B Te2B 2.815(8) . ?
Te2B P2B 2.38(3) . ?
P1B C23 1.31(3) . ?
P1B C22 2.23(3) . ?
P2B C10 1.36(3) 1_565 ?
P2B C15 2.26(3) 1_565 ?
C10 P2B 1.36(3) 1_545 ?
C10 C11 1.486(11) . ?
C10 C12 1.495(11) . ?
C10 H10 1.0000 . ?
C11 H11A 0.9800 . ?
C11 H11B 0.9800 . ?
C11 H11C 0.9800 . ?
C12 H12A 0.9800 . ?
C12 H12B 0.9800 . ?
C12 H12C 0.9800 . ?
C13 C14 1.529(13) . ?
C13 C15 1.539(11) . ?
C13 H13 1.0000 . ?
C14 H14A 0.9800 . ?
C14 H14B 0.9800 . ?
C14 H14C 0.9800 . ?
C15 P2B 2.26(3) 1_545 ?
C15 H15A 0.9800 . ?
C15 H15B 0.9800 . ?
C15 H15C 0.9800 . ?
C20 C21 1.490(12) . ?
C20 C22 1.498(11) . ?
C20 H20 1.0000 . ?
C21 H21A 0.9800 . ?
C21 H21B 0.9800 . ?
C21 H21C 0.9800 . ?
C22 H22A 0.9800 . ?
C22 H22B 0.9800 . ?
C22 H22C 0.9800 . ?
C23 C24 1.495(11) . ?
C23 C25 1.551(12) . ?
C23 H23 1.0000 . ?
C24 H24A 0.9800 . ?
C24 H24B 0.9800 . ?
C24 H24C 0.9800 . ?
C25 H25A 0.9800 . ?
C25 H25B 0.9800 . ?
C25 H25C 0.9800 . ?
